data_7205930
loop_
_publ_author_name
'Bartual-Murgui, Carlos'
'Ortega-Villar, Norma A.'
'Shepherd, Helena J.'
'Mu\~noz, M. Carmen'
'Salmon, Lionel'
'Moln\'ar, G\'abor'
'Bousseksou, Azzedine'
'Real, Jos\'e Antonio'

_publ_section_title
;
 Enhanced porosity in a new 3D Hofmann-like network exhibiting humidity
 sensitive cooperative spin transitions at room temperature
;
_journal_issue 20
_journal_name_full 'Journal of Materials Chemistry'
_journal_page_first 7217
_journal_paper_doi 10.1039/c0jm04387g
_journal_volume 21
_journal_year 2011
_chemical_formula_sum 'C23.08 H8 Fe N6 Pt'
_chemical_formula_weight 620.24
_chemical_name_systematic
;
?
;
_space_group_IT_number 123
_symmetry_cell_setting tetragonal
_symmetry_space_group_name_Hall '-P 4 2'
_symmetry_space_group_name_H-M 'P 4/m m m'
_atom_sites_solution_hydrogens geom
_atom_sites_solution_primary direct
_atom_sites_solution_secondary difmap
_audit_creation_method SHELXL-97
_cell_angle_alpha 90.00
_cell_angle_beta 90.00
_cell_angle_gamma 90.00
_cell_formula_units_Z 1
_cell_length_a 7.1760(2)
_cell_length_b 7.1760(2)
_cell_length_c 13.6663(6)
_cell_measurement_reflns_used 2888
_cell_measurement_temperature 100(1)
_cell_measurement_theta_max 33.28
_cell_measurement_theta_min 3.21
_cell_volume 703.75(4)
_computing_cell_refinement 'Bruker SMART'
_computing_data_collection 'Bruker SMART'
_computing_data_reduction 'Bruker SAINT'
_computing_structure_refinement 'SHELXL-97 (Sheldrick, 1997)'
_computing_structure_solution 'SIR92 (Giacovazzo et al, 1993)'
_diffrn_ambient_temperature 100(1)
_diffrn_measured_fraction_theta_full 1.000
_diffrn_measured_fraction_theta_max 1.000
_diffrn_measurement_device_type 'Bruker Kappa APEX II'
_diffrn_measurement_method \w-\f
_diffrn_radiation_monochromator graphite
_diffrn_radiation_source 'fine-focus sealed tube'
_diffrn_radiation_type MoK\a
_diffrn_radiation_wavelength 0.71073
_diffrn_reflns_av_R_equivalents 0.0439
_diffrn_reflns_av_sigmaI/netI 0.0242
_diffrn_reflns_limit_h_max 8
_diffrn_reflns_limit_h_min -8
_diffrn_reflns_limit_k_max 8
_diffrn_reflns_limit_k_min -7
_diffrn_reflns_limit_l_max 16
_diffrn_reflns_limit_l_min -14
_diffrn_reflns_number 3498
_diffrn_reflns_theta_full 24.96
_diffrn_reflns_theta_max 24.96
_diffrn_reflns_theta_min 1.49
_diffrn_standards_decay_% 0
_diffrn_standards_interval_count 0
_diffrn_standards_interval_time 0
_diffrn_standards_number 0
_exptl_absorpt_coefficient_mu 5.497
_exptl_absorpt_correction_T_max 0.995
_exptl_absorpt_correction_T_min 0.912
_exptl_absorpt_correction_type multi-scan
_exptl_absorpt_process_details sadabs
_exptl_crystal_colour red
_exptl_crystal_density_diffrn 1.464
_exptl_crystal_density_method 'not measured'
_exptl_crystal_description platelet
_exptl_crystal_F_000 300
_exptl_crystal_size_max 0.12
_exptl_crystal_size_mid 0.08
_exptl_crystal_size_min 0.02
_refine_diff_density_max 2.429
_refine_diff_density_min -2.047
_refine_diff_density_rms 0.438
_refine_ls_extinction_method none
_refine_ls_goodness_of_fit_ref 1.097
_refine_ls_hydrogen_treatment refxyz
_refine_ls_matrix_type full
_refine_ls_number_parameters 32
_refine_ls_number_reflns 429
_refine_ls_number_restraints 17
_refine_ls_restrained_S_all 1.182
_refine_ls_R_factor_all 0.0549
_refine_ls_R_factor_gt 0.0490
_refine_ls_shift/su_max 0.001
_refine_ls_shift/su_mean 0.000
_refine_ls_structure_factor_coef Fsqd
_refine_ls_weighting_details 'calc w=1/[\s^2^(Fo^2^)+(0.1213P)^2^+19.9669P] where P=(Fo^2^+2Fc^2^)/3'
_refine_ls_weighting_scheme calc
_refine_ls_wR_factor_gt 0.1401
_refine_ls_wR_factor_ref 0.1685
_reflns_number_gt 427
_reflns_number_total 429
_reflns_threshold_expression >2sigma(I)
_cod_data_source_file c0jm04387g.txt
_cod_data_source_block fe-bpac-toluene
_cod_original_sg_symbol_Hall -P42
_cod_original_sg_symbol_H-M P4/mmm
_cod_database_code 7205930

loop_
_symmetry_equiv_pos_as_xyz
'x, y, z'
'-x, -y, z'
'x, -y, -z'
'-x, y, -z'
'-y, -x, -z'
'y, x, -z'
'y, -x, z'
'-y, x, z'
'-x, -y, -z'
'x, y, -z'
'-x, y, z'
'x, -y, z'
'y, x, z'
'-y, -x, z'
'-y, x, -z'
'y, -x, -z'

loop_
_atom_site_label
_atom_site_type_symbol
_atom_site_fract_x
_atom_site_fract_y
_atom_site_fract_z
_atom_site_U_iso_or_equiv
_atom_site_adp_type
_atom_site_occupancy
_atom_site_symmetry_multiplicity
_atom_site_calc_flag
_atom_site_refinement_flags
_atom_site_disorder_assembly
_atom_site_disorder_group
Pt1 Pt 0.0000 0.0000 0.0000 0.0053(6) Uani 1 16 d S . .
Fe1 Fe -0.5000 -0.5000 0.0000 0.0047(12) Uani 1 16 d S . .
N1 N -0.5000 -0.5000 -0.1470(18) 0.010(5) Uani 1 8 d S . .
N2 N -0.310(2) -0.310(2) 0.0000 0.016(3) Uani 1 4 d S . .
C5 C -0.194(2) -0.194(2) 0.0000 0.009(4) Uani 1 4 d S . .
C3 C -0.5000 -0.5000 -0.352(2) 0.016(3) Uani 1 8 d S . .
C4 C -0.5000 -0.5000 -0.456(2) 0.016(3) Uani 1 8 d S . .
C12 C 0.0000 -0.382(5) -0.5874(14) 0.12(4) Uiso 0.13 2 d SPD . .
C11 C 0.0000 -0.180(5) -0.5784(18) 0.12(4) Uiso 0.13 2 d SPD . .
C14 C 0.130(5) -0.130(5) -0.5000 0.12(4) Uiso 0.25 4 d SPD . .
C15 C 0.092(14) -0.223(8) -0.4098(18) 0.12(4) Uiso 0.06 1 d PD . .
C13 C 0.0000 -0.395(3) -0.4135(12) 0.12(4) Uiso 0.13 2 d SPD . .
C16 C 0.0000 -0.5000 -0.5000 0.12(4) Uiso 0.50 8 d SPD . .
C17 C 0.0000 -0.5000 -0.3284(14) 0.12(4) Uiso 0.25 4 d SPD . .
C2 C -0.334(2) -0.5000 -0.2989(18) 0.016(3) Uani 0.50 2 d SPD . .
H2 H -0.2197 -0.5000 -0.3338 0.019 Uiso 0.50 2 d SPD . .
C1 C -0.3526 -0.5000 -0.2036 0.044 Uani 0.50 2 d SP . .
H1 H -0.2381 -0.5000 -0.1701 0.053 Uiso 0.50 2 d SP . .

loop_
_atom_site_aniso_label
_atom_site_aniso_U_11
_atom_site_aniso_U_22
_atom_site_aniso_U_33
_atom_site_aniso_U_23
_atom_site_aniso_U_13
_atom_site_aniso_U_12
Pt1 0.0013(7) 0.0013(7) 0.0135(8) 0.000 0.000 0.000
Fe1 0.0031(17) 0.0031(17) 0.008(2) 0.000 0.000 0.000
N1 0.007(7) 0.007(7) 0.016(12) 0.000 0.000 0.000
N2 0.018(4) 0.018(4) 0.012(6) 0.000 0.000 0.000(8)
C5 0.008(6) 0.008(6) 0.011(8) 0.000 0.000 0.003(8)
C3 0.018(4) 0.018(4) 0.012(6) 0.000 0.000 0.000(8)
C4 0.018(4) 0.018(4) 0.012(6) 0.000 0.000 0.000(8)
C2 0.018(4) 0.018(4) 0.012(6) 0.000 0.000 0.000(8)
C1 0.045 0.045 0.042 0.000 0.000 0.000

loop_
_atom_type_symbol
_atom_type_description
_atom_type_scat_dispersion_real
_atom_type_scat_dispersion_imag
_atom_type_scat_source
C C 0.0033 0.0016 'International Tables Vol C Tables 4.2.6.8 and 6.1.1.4'
H H 0.0000 0.0000 'International Tables Vol C Tables 4.2.6.8 and 6.1.1.4'
N N 0.0061 0.0033 'International Tables Vol C Tables 4.2.6.8 and 6.1.1.4'
Fe Fe 0.3463 0.8444 'International Tables Vol C Tables 4.2.6.8 and 6.1.1.4'
Pt Pt -1.7033 8.3905 'International Tables Vol C Tables 4.2.6.8 and 6.1.1.4'

loop_
_geom_angle_atom_site_label_1
_geom_angle_atom_site_label_2
_geom_angle_atom_site_label_3
_geom_angle
_geom_angle_site_symmetry_1
_geom_angle_site_symmetry_3
_geom_angle_publ_flag
C5 Pt1 C5 180.0(13) . 9 ?
C5 Pt1 C5 90.0 . 11 ?
C5 Pt1 C5 90.0 9 11 ?
C5 Pt1 C5 90.0 . 3 ?
C5 Pt1 C5 90.0 9 3 ?
C5 Pt1 C5 180.0(6) 11 3 ?
N2 Fe1 N2 180.0 . 9_445 ?
N2 Fe1 N2 90.0 . 11_455 ?
N2 Fe1 N2 90.0 9_445 11_455 ?
N2 Fe1 N2 90.0 . 3_545 ?
N2 Fe1 N2 90.0 9_445 3_545 ?
N2 Fe1 N2 180.000(1) 11_455 3_545 ?
N2 Fe1 N1 90.0 . . ?
N2 Fe1 N1 90.0 9_445 . ?
N2 Fe1 N1 90.0 11_455 . ?
N2 Fe1 N1 90.0 3_545 . ?
N2 Fe1 N1 90.000(1) . 9_445 ?
N2 Fe1 N1 90.000(1) 9_445 9_445 ?
N2 Fe1 N1 90.0 11_455 9_445 ?
N2 Fe1 N1 90.0 3_545 9_445 ?
N1 Fe1 N1 180.0 . 9_445 ?
C1 N1 C1 69.6(9) 14_445 2_445 ?
C1 N1 C1 107.6(17) 14_445 13 ?
C1 N1 C1 69.6(9) 2_445 13 ?
C1 N1 C1 69.6(9) 14_445 . ?
C1 N1 C1 107.6(17) 2_445 . ?
C1 N1 C1 69.6(9) 13 . ?
C1 N1 Fe1 126.2(9) 14_445 . ?
C1 N1 Fe1 126.2(9) 2_445 . ?
C1 N1 Fe1 126.2(9) 13 . ?
C1 N1 Fe1 126.2(9) . . ?
C5 N2 Fe1 180(2) . . ?
N2 C5 Pt1 180.0(17) . . ?
C4 C3 C2 121.3(12) . . ?
C4 C3 C2 121.3(12) . 13 ?
C2 C3 C2 74.3(11) . 13 ?
C4 C3 C2 121.3(12) . 14_445 ?
C2 C3 C2 74.3(11) . 14_445 ?
C2 C3 C2 117(2) 13 14_445 ?
C4 C3 C2 121.3(12) . 2_445 ?
C2 C3 C2 117(2) . 2_445 ?
C2 C3 C2 74.3(11) 13 2_445 ?
C2 C3 C2 74.3(11) 14_445 2_445 ?
C4 C4 C3 180.000(9) 9_444 . ?
C13 C12 C15 149(7) 10_554 10_554 ?
C13 C12 C15 149(7) 10_554 4_554 ?
C15 C12 C15 60(10) 10_554 4_554 ?
C13 C12 C17 61(10) 10_554 9_544 ?
C15 C12 C17 119(2) 10_554 9_544 ?
C15 C12 C17 119(2) 4_554 9_544 ?
C13 C12 C11 167(10) 10_554 . ?
C17 C12 C11 131.3(17) 9_544 . ?
C13 C12 C16 47(10) 10_554 . ?
C15 C12 C16 122(3) 10_554 . ?
C15 C12 C16 122(3) 4_554 . ?
C17 C12 C16 108(2) 9_544 . ?
C11 C12 C16 120.6(18) . . ?
C15 C12 C13 150(5) 10_554 9_544 ?
C15 C12 C13 150(5) 4_554 9_544 ?
C17 C12 C13 54.0(15) 9_544 9_544 ?
C11 C12 C13 174.7(17) . 9_544 ?
C16 C12 C13 54.1(12) . 9_544 ?
C15 C12 C12 150(5) 10_554 2_545 ?
C15 C12 C12 150(5) 4_554 2_545 ?
C17 C12 C12 53.5(12) 9_544 2_545 ?
C11 C12 C12 175.2(10) . 2_545 ?
C16 C12 C12 54.6(13) . 2_545 ?
C15 C11 C15 124(6) 4_554 10_554 ?
C15 C11 C12 64(2) 4_554 . ?
C15 C11 C12 64(2) 10_554 . ?
C15 C11 C14 145(4) 4_554 . ?
C15 C11 C14 73(3) 10_554 . ?
C12 C11 C14 108(2) . . ?
C15 C11 C14 73(3) 4_554 11 ?
C15 C11 C14 145(4) 10_554 11 ?
C12 C11 C14 108(2) . 11 ?
C14 C11 C14 79(4) . 11 ?
C15 C11 C13 64(2) 4_554 10_554 ?
C15 C11 C13 64(2) 10_554 10_554 ?
C14 C11 C13 107(2) . 10_554 ?
C14 C11 C13 107(2) 11 10_554 ?
C15 C11 C15 162(5) 4_554 5_554 ?
C15 C11 C15 47(4) 10_554 5_554 ?
C12 C11 C15 111(4) . 5_554 ?
C14 C11 C15 52.4(10) . 5_554 ?
C14 C11 C15 125(4) 11 5_554 ?
C13 C11 C15 111(4) 10_554 5_554 ?
C15 C11 C15 47(4) 4_554 16_554 ?
C15 C11 C15 162(5) 10_554 16_554 ?
C12 C11 C15 111(4) . 16_554 ?
C14 C11 C15 125(4) . 16_554 ?
C14 C11 C15 52.4(10) 11 16_554 ?
C13 C11 C15 111(4) 10_554 16_554 ?
C15 C11 C15 136(7) 5_554 16_554 ?
C15 C11 C11 157(2) 4_554 14 ?
C15 C11 C11 71(2) 10_554 14 ?
C12 C11 C11 134.80(9) . 14 ?
C14 C11 C11 51.5(11) . 14 ?
C14 C11 C11 106(3) 11 14 ?
C13 C11 C11 134.86(9) 10_554 14 ?
C15 C11 C11 113(4) 16_554 14 ?
C15 C11 C11 71(2) 4_554 13 ?
C15 C11 C11 157(2) 10_554 13 ?
C12 C11 C11 134.80(9) . 13 ?
C14 C11 C11 106(3) . 13 ?
C14 C11 C11 51.5(11) 11 13 ?
C13 C11 C11 134.86(9) 10_554 13 ?
C15 C11 C11 113(4) 5_554 13 ?
C15 C11 C11 24(4) 16_554 13 ?
C11 C11 C11 90.000(5) 14 13 ?
C15 C14 C15 56(3) 10_554 5_554 ?
C15 C14 C15 119(3) 10_554 . ?
C15 C14 C15 157(10) 5_554 . ?
C15 C14 C15 157(10) 10_554 14 ?
C15 C14 C15 119(3) 5_554 14 ?
C15 C14 C15 56(3) . 14 ?
C15 C14 C11 73.4(16) 5_554 . ?
C15 C14 C11 113(2) . . ?
C15 C14 C11 167(2) 14 . ?
C15 C14 C11 73.4(16) 10_554 14 ?
C15 C14 C11 30(5) 5_554 14 ?
C15 C14 C11 167(2) . 14 ?
C15 C14 C11 113(2) 14 14 ?
C11 C14 C11 77(2) . 14 ?
C15 C14 C11 167(2) 10_554 5_554 ?
C15 C14 C11 113(2) 5_554 5_554 ?
C15 C14 C11 73.4(16) . 5_554 ?
C11 C14 C11 148(5) . 5_554 ?
C11 C14 C11 94.1(19) 14 5_554 ?
C15 C14 C11 113(2) 10_554 10_554 ?
C15 C14 C11 167(2) 5_554 10_554 ?
C15 C14 C11 73.4(16) 14 10_554 ?
C11 C14 C11 94.1(19) . 10_554 ?
C11 C14 C11 148(5) 14 10_554 ?
C11 C14 C11 77(2) 5_554 10_554 ?
C15 C14 C14 79(5) 10_554 11 ?
C15 C14 C14 118(3) 5_554 11 ?
C15 C14 C14 79(5) . 11 ?
C15 C14 C14 118(3) 14 11 ?
C11 C14 C14 50.5(18) . 11 ?
C11 C14 C14 104(2) 14 11 ?
C11 C14 C14 104(2) 5_554 11 ?
C11 C14 C14 50.5(18) 10_554 11 ?
C15 C14 C14 118(3) 10_554 3_554 ?
C15 C14 C14 79(5) 5_554 3_554 ?
C15 C14 C14 118(3) . 3_554 ?
C15 C14 C14 79(5) 14 3_554 ?
C11 C14 C14 104(2) . 3_554 ?
C11 C14 C14 50.5(18) 14 3_554 ?
C11 C14 C14 50.5(18) 5_554 3_554 ?
C11 C14 C14 104(2) 10_554 3_554 ?
C14 C14 C14 90.0 11 3_554 ?
C11 C15 C12 85(5) 10_554 10_554 ?
C11 C15 C15 109(2) 10_554 14 ?
C12 C15 C15 165(5) 10_554 14 ?
C11 C15 C15 28(3) 10_554 11 ?
C12 C15 C15 60(5) 10_554 11 ?
C15 C15 C15 135.000(9) 14 11 ?
C11 C15 C13 87(5) 10_554 . ?
C15 C15 C13 163(5) 14 . ?
C15 C15 C13 62(5) 11 . ?
C11 C15 C14 78(4) 10_554 . ?
C12 C15 C14 118(3) 10_554 . ?
C15 C15 C14 62.1(16) 14 . ?
C15 C15 C14 101(5) 11 . ?
C13 C15 C14 118.2(19) . . ?
C11 C15 C11 85(5) 10_554 5_554 ?
C12 C15 C11 169(6) 10_554 5_554 ?
C15 C15 C11 24(4) 14 5_554 ?
C15 C15 C11 111(4) 11 5_554 ?
C13 C15 C11 170(5) . 5_554 ?
C14 C15 C11 54.2(10) . 5_554 ?
C12 C13 C17 115(10) 10_554 . ?
C17 C13 C15 116.7(14) . . ?
C17 C13 C15 116.7(14) . 11 ?
C15 C13 C15 56(10) . 11 ?
C12 C13 C16 130(10) 10_554 . ?
C17 C13 C16 114.3(18) . . ?
C15 C13 C16 120(3) . . ?
C15 C13 C16 120(3) 11 . ?
C12 C13 C13 172(10) 10_554 2_545 ?
C17 C13 C13 57.0(11) . 2_545 ?
C15 C13 C13 152(5) . 2_545 ?
C15 C13 C13 152(5) 11 2_545 ?
C16 C13 C13 57.4(9) . 2_545 ?
C12 C13 C11 12(10) 10_554 10_554 ?
C17 C13 C11 127.1(18) . 10_554 ?
C16 C13 C11 118.6(17) . 10_554 ?
C13 C13 C11 175.9(13) 2_545 10_554 ?
C12 C13 C12 172(10) 10_554 9_544 ?
C17 C13 C12 56.5(12) . 9_544 ?
C15 C13 C12 152(5) . 9_544 ?
C15 C13 C12 152(5) 11 9_544 ?
C16 C13 C12 57.8(13) . 9_544 ?
C13 C13 C12 0.4(11) 2_545 9_544 ?
C11 C13 C12 176(2) 10_554 9_544 ?
C13 C16 C13 65.3(17) 9_544 10_554 ?
C13 C16 C13 180.000(3) 9_544 . ?
C13 C16 C13 114.7(17) 10_554 . ?
C13 C16 C13 114.7(17) 9_544 2_545 ?
C13 C16 C13 180.0(7) 10_554 2_545 ?
C13 C16 C13 65.3(17) . 2_545 ?
C13 C16 C12 68.1(18) 10_554 2_545 ?
C13 C16 C12 177.2(13) . 2_545 ?
C13 C16 C12 111.9(18) 2_545 2_545 ?
C13 C16 C12 68.1(18) 9_544 . ?
C13 C16 C12 111.9(18) . . ?
C13 C16 C12 177.2(13) 2_545 . ?
C12 C16 C12 71(3) 2_545 . ?
C13 C16 C12 177.2(13) 9_544 10_554 ?
C13 C16 C12 111.9(18) 10_554 10_554 ?
C13 C16 C12 68.1(18) 2_545 10_554 ?
C12 C16 C12 180.000(4) 2_545 10_554 ?
C12 C16 C12 109(3) . 10_554 ?
C13 C16 C12 111.9(18) 9_544 9_544 ?
C13 C16 C12 177.2(13) 10_554 9_544 ?
C13 C16 C12 68.1(18) . 9_544 ?
C12 C16 C12 109(3) 2_545 9_544 ?
C12 C16 C12 180.000(3) . 9_544 ?
C12 C16 C12 71(3) 10_554 9_544 ?
C13 C17 C13 66(2) 2_545 . ?
C13 C17 C12 69.5(19) . 9_544 ?
C13 C17 C12 69.5(19) 2_545 10_554 ?
C12 C17 C12 73(2) 9_544 10_554 ?
C13 C17 H2 87.8 2_545 . ?
C13 C17 H2 87.8 . . ?
C12 C17 H2 87.8 9_544 . ?
C12 C17 H2 87.8 10_554 . ?
C1 C2 C3 115.6(13) . . ?
C1 C2 C2 85.9(6) . 14_445 ?
C3 C2 C2 52.8(6) . 14_445 ?
C1 C2 C2 85.9(6) . 13 ?
C3 C2 C2 52.8(6) . 13 ?
C2 C2 C2 90.000(3) 14_445 13 ?
C1 C2 H2 125.9 . . ?
C3 C2 H2 118.6 . . ?
C2 C2 H2 127.7 14_445 . ?
C2 C2 H2 127.7 13 . ?
N1 C1 C2 132.0(12) . . ?
N1 C1 C1 55.2(4) . 14_445 ?
C2 C1 C1 94.1(6) . 14_445 ?
N1 C1 C1 55.2(4) . 13 ?
C2 C1 C1 94.1(6) . 13 ?
C1 C1 C1 90.0 14_445 13 ?
N1 C1 H1 114.6 . . ?
C2 C1 H1 113.4 . . ?
C1 C1 H1 128.1 14_445 . ?
C1 C1 H1 128.1 13 . ?

loop_
_geom_bond_atom_site_label_1
_geom_bond_atom_site_label_2
_geom_bond_distance
_geom_bond_site_symmetry_2
_geom_bond_publ_flag
Pt1 C5 1.97(2) . ?
Pt1 C5 1.97(2) 9 ?
Pt1 C5 1.97(2) 11 ?
Pt1 C5 1.97(2) 3 ?
Fe1 N2 1.93(2) . ?
Fe1 N2 1.93(2) 9_445 ?
Fe1 N2 1.93(2) 11_455 ?
Fe1 N2 1.93(2) 3_545 ?
Fe1 N1 2.01(2) . ?
Fe1 N1 2.01(2) 9_445 ?
N1 C1 1.311(14) 14_445 ?
N1 C1 1.311(14) 2_445 ?
N1 C1 1.311(14) 13 ?
N1 C1 1.311(14) . ?
N2 C5 1.17(3) . ?
C3 C4 1.42(4) . ?
C3 C2 1.39(3) . ?
C3 C2 1.39(3) 13 ?
C3 C2 1.39(3) 14_445 ?
C3 C2 1.39(3) 2_445 ?
C4 C4 1.20(6) 9_444 ?
C12 C13 0.09(3) 10_554 ?
C12 C15 1.31(3) 10_554 ?
C12 C15 1.31(3) 4_554 ?
C12 C17 1.43(3) 9_544 ?
C12 C11 1.45(2) . ?
C12 C16 1.47(2) . ?
C12 C13 1.61(5) 9_544 ?
C12 C12 1.70(7) 2_545 ?
C11 C15 0.75(11) 4_554 ?
C11 C15 0.75(11) 10_554 ?
C11 C14 1.465(19) . ?
C11 C14 1.465(19) 11 ?
C11 C13 1.54(3) 10_554 ?
C11 C15 1.73(3) 5_554 ?
C11 C15 1.73(3) 16_554 ?
C11 C11 1.83(5) 14 ?
C11 C11 1.83(5) 13 ?
C14 C15 1.431(14) 10_554 ?
C14 C15 1.431(14) 5_554 ?
C14 C15 1.431(14) . ?
C14 C15 1.431(14) 14 ?
C14 C11 1.465(19) 14 ?
C14 C11 1.465(19) 5_554 ?
C14 C11 1.465(19) 10_554 ?
C14 C14 1.86(7) 11 ?
C14 C14 1.86(7) 3_554 ?
C15 C11 0.75(11) 10_554 ?
C15 C12 1.31(3) 10_554 ?
C15 C15 1.34(8) 14 ?
C15 C15 1.3(2) 11 ?
C15 C13 1.394(15) . ?
C15 C11 1.73(3) 5_554 ?
C13 C12 0.09(3) 10_554 ?
C13 C17 1.388(17) . ?
C13 C15 1.394(15) 11 ?
C13 C16 1.40(2) . ?
C13 C13 1.51(5) 2_545 ?
C13 C11 1.54(3) 10_554 ?
C13 C12 1.61(5) 9_544 ?
C16 C13 1.40(2) 9_544 ?
C16 C13 1.40(2) 10_554 ?
C16 C13 1.40(2) 2_545 ?
C16 C12 1.47(2) 2_545 ?
C16 C12 1.47(2) 10_554 ?
C16 C12 1.47(2) 9_544 ?
C17 C13 1.388(17) 2_545 ?
C17 C12 1.43(3) 9_544 ?
C17 C12 1.43(3) 10_554 ?
C17 H2 1.5784 . ?
C2 C1 1.31(2) . ?
C2 C2 1.68(2) 14_445 ?
C2 C2 1.68(2) 13 ?
C2 H2 0.9507 . ?
C1 C1 1.4964 14_445 ?
C1 C1 1.4963 13 ?
C1 H1 0.9406 . ?
